data_2019304
loop_
_publ_author_name
'Schutte-Smith, Marietjie'
'Muller, Theunis J.'
'Visser, Hendrik G.'
'Roodt, Andreas'

_publ_section_title
;
 Distorted octahedral environments in tricarbonylrhenium(I) complexes of
 5-[2-(2,4,6-trimethylphenyl)diazen-1-yl]quinolin-8-olate and
 5,7-bis[2-(2-methylphenyl)diazen-1-yl]quinolin-8-olate
;
_journal_coeditor_code KY3040
_journal_issue 12
_journal_name_full 'Acta Crystallographica Section C'
_journal_page_first 1467
_journal_page_last 1471
_journal_paper_doi 10.1107/S0108270113027947
_journal_volume 69
_journal_year 2013
_chemical_formula_iupac '[Re (C23 H21 N4 O) (C O)3]'
_chemical_formula_moiety 'C26 H21 N4 O4 Re'
_chemical_formula_sum 'C26 H21 N4 O4 Re'
_chemical_formula_weight 639.67
_chemical_name_systematic
Tricarbonyl(pyridine-\k<i>N</i>){5-[2-(2,4,6-trimethylphenyl)diazen-1-yl]quinolin-8-olato-\k^2^<i>N</i>^1^,<i>O</i>}rhenium(I)
_space_group_IT_number 14
_symmetry_cell_setting monoclinic
_symmetry_space_group_name_Hall '-P 2ybc'
_symmetry_space_group_name_H-M 'P 1 21/c 1'
_atom_sites_solution_hydrogens geom
_atom_sites_solution_primary direct
_atom_sites_solution_secondary difmap
_audit_creation_method 'WinGX routine CIF_UPDATE'
_cell_angle_alpha 90
_cell_angle_beta 94.178(4)
_cell_angle_gamma 90
_cell_formula_units_Z 4
_cell_length_a 23.723(3)
_cell_length_b 6.7123(7)
_cell_length_c 14.8382(17)
_cell_measurement_reflns_used 9930
_cell_measurement_temperature 100(2)
_cell_measurement_theta_max 28.3
_cell_measurement_theta_min 2.58
_cell_volume 2356.5(5)
_computing_cell_refinement 'SAINT-Plus (Bruker, 2008)'
_computing_data_collection 'APEX2 (Bruker, 2008)'
_computing_data_reduction 'SAINT-Plus (Bruker, 2008)'
_computing_molecular_graphics 'DIAMOND (Brandenburg & Putz, 2005)'
_computing_publication_material 'WinGX (Farrugia, 2012)'
_computing_structure_refinement 'SHELXS97 (Sheldrick, 2008)'
_computing_structure_solution 'SHELXS97 (Sheldrick, 2008)'
_diffrn_ambient_temperature 100(2)
_diffrn_measured_fraction_theta_full 0.991
_diffrn_measured_fraction_theta_max 0.991
_diffrn_measurement_device_type 'Bruker APEXII CCD area-detector'
_diffrn_measurement_method '\f and \w'
_diffrn_radiation_monochromator graphite
_diffrn_radiation_type MoK\a
_diffrn_radiation_wavelength 0.71073
_diffrn_reflns_av_R_equivalents 0.0447
_diffrn_reflns_limit_h_max 31
_diffrn_reflns_limit_h_min -31
_diffrn_reflns_limit_k_max 5
_diffrn_reflns_limit_k_min -8
_diffrn_reflns_limit_l_max 19
_diffrn_reflns_limit_l_min -19
_diffrn_reflns_number 30040
_diffrn_reflns_theta_full 28.38
_diffrn_reflns_theta_max 28.38
_diffrn_reflns_theta_min 1.72
_exptl_absorpt_coefficient_mu 5.198
_exptl_absorpt_correction_T_max 0.640
_exptl_absorpt_correction_T_min 0.391
_exptl_absorpt_correction_type multi-scan
_exptl_absorpt_process_details '(SADABS; Bruker, 2008)'
_exptl_crystal_colour brown
_exptl_crystal_density_diffrn 1.803
_exptl_crystal_density_method 'not measured'
_exptl_crystal_description plate
_exptl_crystal_F_000 1248
_exptl_crystal_size_max 0.5
_exptl_crystal_size_mid 0.157
_exptl_crystal_size_min 0.086
_refine_diff_density_max 4.321
_refine_diff_density_min -1.581
_refine_ls_extinction_method none
_refine_ls_goodness_of_fit_ref 1.125
_refine_ls_hydrogen_treatment constr
_refine_ls_matrix_type full
_refine_ls_number_parameters 319
_refine_ls_number_reflns 5833
_refine_ls_number_restraints 0
_refine_ls_restrained_S_all 1.125
_refine_ls_R_factor_all 0.0491
_refine_ls_R_factor_gt 0.0306
_refine_ls_shift/su_max 0.001
_refine_ls_shift/su_mean 0
_refine_ls_structure_factor_coef Fsqd
_refine_ls_weighting_details 'calc w = 1/[\s^2^(Fo^2^)+(0.0122P)^2^+12.6794P] where P=(Fo^2^+2Fc^2^)/3'
_refine_ls_weighting_scheme calc
_refine_ls_wR_factor_ref 0.0743
_reflns_number_gt 4678
_reflns_number_total 5833
_reflns_threshold_expression I>2\s(I)
_cod_data_source_file ky3040.cif
_cod_data_source_block 12hmsc1_0ma
_cod_original_sg_symbol_H-M 'P 21/c'
_cod_database_code 2019304

loop_
_symmetry_equiv_pos_as_xyz
'x, y, z'
'-x, y+1/2, -z+1/2'
'-x, -y, -z'
'x, -y-1/2, z-1/2'

loop_
_atom_site_type_symbol
_atom_site_label
_atom_site_fract_x
_atom_site_fract_y
_atom_site_fract_z
_atom_site_U_iso_or_equiv
_atom_site_adp_type
_atom_site_calc_flag
_atom_site_refinement_flags
_atom_site_occupancy
C C1 0.5703(2) 0.0612(7) 0.6417(3) 0.0230(10) Uani d . 1
C C2 0.6119(2) 0.3853(7) 0.7257(3) 0.0245(10) Uani d . 1
C C3 0.6737(2) 0.0455(8) 0.7223(3) 0.0264(10) Uani d . 1
C C15 0.60654(19) 0.6023(7) 0.5162(3) 0.0239(10) Uani d . 1
H H15 0.629 0.6655 0.5635 0.029 Uiso calc R 1
C C14 0.5857(2) 0.7159(7) 0.4444(3) 0.0252(10) Uani d . 1
H H14 0.5946 0.8537 0.4418 0.03 Uiso calc R 1
C C13 0.5515(2) 0.6280(7) 0.3758(3) 0.0250(10) Uani d . 1
H H13 0.5365 0.7038 0.3256 0.03 Uiso calc R 1
C C12 0.5399(2) 0.4268(7) 0.3824(3) 0.0253(10) Uani d . 1
H H12 0.5161 0.3623 0.3371 0.03 Uiso calc R 1
C C11 0.56334(19) 0.3207(7) 0.4558(3) 0.0243(10) Uani d . 1
H H11 0.5556 0.1821 0.459 0.029 Uiso calc R 1
C C21 0.7312(2) 0.5539(8) 0.6442(3) 0.0267(10) Uani d . 1
H H21 0.7168 0.5926 0.6996 0.032 Uiso calc R 1
C C22 0.7736(2) 0.6697(8) 0.6091(4) 0.0306(11) Uani d . 1
H H22 0.7878 0.7839 0.6411 0.037 Uiso calc R 1
C C23 0.7947(2) 0.6188(8) 0.5290(4) 0.0300(11) Uani d . 1
H H23 0.8226 0.6994 0.5044 0.036 Uiso calc R 1
C C24 0.77447(19) 0.4443(8) 0.4824(3) 0.0259(10) Uani d . 1
C C29 0.7940(2) 0.3738(8) 0.4007(3) 0.0288(11) Uani d . 1
C C28 0.7721(2) 0.1978(8) 0.3641(3) 0.0286(11) Uani d . 1
H H28 0.7859 0.1504 0.3095 0.034 Uiso calc R 1
C C27 0.7307(2) 0.0871(8) 0.4035(3) 0.0274(11) Uani d . 1
H H27 0.7176 -0.0346 0.3768 0.033 Uiso calc R 1
C C26 0.70832(19) 0.1562(8) 0.4832(3) 0.0238(10) Uani d . 1
C C25 0.73209(18) 0.3345(7) 0.5223(3) 0.0222(10) Uani d . 1
N N3 0.83498(17) 0.4928(7) 0.3620(3) 0.0306(10) Uani d . 1
N N4 0.84495(18) 0.4428(7) 0.2832(3) 0.0335(10) Uani d . 1
C C31 0.8870(2) 0.5567(8) 0.2421(4) 0.0308(11) Uani d . 1
C C32 0.9127(2) 0.7340(9) 0.2745(4) 0.0346(12) Uani d . 1
C C33 0.9535(2) 0.8212(9) 0.2243(4) 0.0383(13) Uani d . 1
H H33 0.9715 0.94 0.2461 0.046 Uiso calc R 1
C C34 0.9688(2) 0.7406(9) 0.1435(4) 0.0340(12) Uani d . 1
C C35 0.9418(2) 0.5702(9) 0.1115(4) 0.0337(12) Uani d . 1
H H35 0.9511 0.5163 0.0553 0.04 Uiso calc R 1
C C36 0.9014(2) 0.4752(9) 0.1591(4) 0.0317(12) Uani d . 1
C C37 0.8979(3) 0.8366(11) 0.3601(5) 0.059(2) Uani d . 1
H H37A 0.9189 0.962 0.3671 0.088 Uiso calc R 1
H H37C 0.908 0.7501 0.412 0.088 Uiso calc R 1
H H37B 0.8572 0.8642 0.3568 0.088 Uiso calc R 1
C C38 1.0149(3) 0.8377(10) 0.0941(4) 0.0468(15) Uani d . 1
H H38C 1.0518 0.7976 0.1221 0.07 Uiso calc R 1
H H38A 1.0111 0.9829 0.0974 0.07 Uiso calc R 1
H H38B 1.0116 0.7957 0.0307 0.07 Uiso calc R 1
C C39 0.8734(2) 0.2880(10) 0.1216(4) 0.0436(15) Uani d . 1
H H39A 0.8323 0.3049 0.1181 0.065 Uiso calc R 1
H H39B 0.8841 0.1754 0.1613 0.065 Uiso calc R 1
H H39C 0.8857 0.2621 0.0611 0.065 Uiso calc R 1
N N2 0.59658(15) 0.4047(6) 0.5228(3) 0.0196(8) Uani d . 1
N N1 0.71074(15) 0.3925(6) 0.6026(3) 0.0235(9) Uani d . 1
O O1 0.53063(15) -0.0338(5) 0.6480(2) 0.0311(8) Uani d . 1
O O2 0.59666(16) 0.4896(5) 0.7805(3) 0.0344(9) Uani d . 1
O O3 0.69356(16) -0.0630(6) 0.7758(3) 0.0373(9) Uani d . 1
O O4 0.66811(14) 0.0642(5) 0.5216(2) 0.0250(7) Uani d . 1
Re Re1 0.636957(7) 0.21790(3) 0.632607(12) 0.02021(6) Uani d . 1

loop_
_atom_site_aniso_label
_atom_site_aniso_U_11
_atom_site_aniso_U_22
_atom_site_aniso_U_33
_atom_site_aniso_U_12
_atom_site_aniso_U_13
_atom_site_aniso_U_23
C1 0.030(3) 0.020(2) 0.019(2) -0.0005(19) 0.0014(19) -0.0035(18)
C2 0.025(2) 0.022(3) 0.027(3) -0.0033(19) 0.0002(19) -0.002(2)
C3 0.027(2) 0.024(3) 0.029(3) -0.0017(19) 0.000(2) -0.004(2)
C15 0.023(2) 0.022(3) 0.027(3) -0.0019(18) 0.0030(19) -0.0049(19)
C14 0.029(2) 0.018(2) 0.029(3) -0.0015(19) 0.0032(19) 0.000(2)
C13 0.031(3) 0.020(3) 0.024(2) 0.0024(19) 0.0015(19) 0.0016(19)
C12 0.027(2) 0.023(3) 0.025(3) -0.0023(19) -0.0022(19) -0.001(2)
C11 0.025(2) 0.022(3) 0.027(2) -0.0039(18) 0.0027(19) -0.0027(19)
C21 0.026(2) 0.026(3) 0.027(3) -0.001(2) 0.001(2) -0.004(2)
C22 0.026(2) 0.031(3) 0.034(3) -0.007(2) -0.002(2) -0.008(2)
C23 0.026(2) 0.030(3) 0.034(3) -0.005(2) 0.000(2) -0.001(2)
C24 0.021(2) 0.030(3) 0.027(3) 0.0021(19) -0.0015(19) 0.000(2)
C29 0.020(2) 0.037(3) 0.030(3) 0.002(2) 0.0009(19) -0.001(2)
C28 0.026(2) 0.035(3) 0.025(2) 0.005(2) 0.0027(19) -0.006(2)
C27 0.025(2) 0.028(3) 0.028(3) 0.002(2) 0.000(2) -0.006(2)
C26 0.019(2) 0.026(3) 0.026(2) 0.0038(18) -0.0031(18) -0.004(2)
C25 0.019(2) 0.025(3) 0.023(2) 0.0017(18) -0.0008(17) -0.0033(19)
N3 0.024(2) 0.038(3) 0.030(2) 0.0022(18) 0.0037(17) -0.003(2)
N4 0.026(2) 0.043(3) 0.033(2) -0.0004(19) 0.0054(18) -0.003(2)
C31 0.023(2) 0.038(3) 0.031(3) 0.001(2) 0.000(2) 0.000(2)
C32 0.031(3) 0.041(3) 0.032(3) 0.000(2) 0.006(2) -0.004(2)
C33 0.040(3) 0.039(3) 0.036(3) -0.007(2) 0.000(2) -0.003(2)
C34 0.030(3) 0.041(3) 0.031(3) -0.002(2) 0.000(2) 0.007(2)
C35 0.033(3) 0.043(3) 0.025(3) -0.002(2) -0.002(2) -0.001(2)
C36 0.025(3) 0.040(3) 0.030(3) -0.002(2) -0.002(2) -0.001(2)
C37 0.067(5) 0.058(5) 0.055(4) -0.026(4) 0.026(4) -0.027(4)
C38 0.052(4) 0.048(4) 0.041(3) -0.010(3) 0.007(3) 0.006(3)
C39 0.039(3) 0.054(4) 0.039(3) -0.013(3) 0.013(3) -0.016(3)
N2 0.0198(18) 0.019(2) 0.0201(19) -0.0003(14) 0.0049(15) -0.0011(15)
N1 0.0191(19) 0.028(2) 0.023(2) -0.0005(16) 0.0007(15) -0.0048(17)
O1 0.0307(19) 0.026(2) 0.037(2) -0.0067(15) 0.0046(16) 0.0009(16)
O2 0.042(2) 0.027(2) 0.035(2) 0.0006(16) 0.0096(17) -0.0090(16)
O3 0.043(2) 0.030(2) 0.037(2) 0.0026(17) -0.0088(17) 0.0012(17)
O4 0.0270(17) 0.0229(18) 0.0253(18) -0.0015(14) 0.0032(14) -0.0056(14)
Re1 0.02070(9) 0.01862(10) 0.02123(9) -0.00015(7) 0.00101(6) -0.00218(8)

loop_
_atom_type_symbol
_atom_type_description
_atom_type_scat_dispersion_real
_atom_type_scat_dispersion_imag
_atom_type_scat_source
C C 0.0033 0.0016 'International Tables Vol C Tables 4.2.6.8 and 6.1.1.4'
N N 0.0061 0.0033 'International Tables Vol C Tables 4.2.6.8 and 6.1.1.4'
O O 0.0106 0.006 'International Tables Vol C Tables 4.2.6.8 and 6.1.1.4'
Re Re -1.0185 7.231 'International Tables Vol C Tables 4.2.6.8 and 6.1.1.4'
H H 0 0 'International Tables Vol C Tables 4.2.6.8 and 6.1.1.4'

loop_
_geom_angle_atom_site_label_1
_geom_angle_atom_site_label_2
_geom_angle_atom_site_label_3
_geom_angle
O1 C1 Re1 179.3(5)
O2 C2 Re1 178.5(5)
O3 C3 Re1 176.9(4)
N2 C15 C14 123.1(4)
N2 C15 H15 118.4
C14 C15 H15 118.4
C15 C14 C13 119.5(5)
C15 C14 H14 120.3
C13 C14 H14 120.3
C12 C13 C14 118.2(5)
C12 C13 H13 120.9
C14 C13 H13 120.9
C13 C12 C11 119.2(5)
C13 C12 H12 120.4
C11 C12 H12 120.4
N2 C11 C12 123.1(4)
N2 C11 H11 118.5
C12 C11 H11 118.5
N1 C21 C22 122.1(5)
N1 C21 H21 119
C22 C21 H21 119
C23 C22 C21 120.1(5)
C23 C22 H22 119.9
C21 C22 H22 119.9
C22 C23 C24 119.8(5)
C22 C23 H23 120.1
C24 C23 H23 120.1
C29 C24 C25 118.3(5)
C29 C24 C23 125.0(5)
C25 C24 C23 116.7(4)
C28 C29 C24 119.1(5)
C28 C29 N3 124.9(5)
C24 C29 N3 116.0(5)
C29 C28 C27 123.0(5)
C29 C28 H28 118.5
C27 C28 H28 118.5
C28 C27 C26 119.8(5)
C28 C27 H27 120.1
C26 C27 H27 120.1
O4 C26 C27 122.9(4)
O4 C26 C25 119.9(4)
C27 C26 C25 117.1(4)
N1 C25 C24 122.1(4)
N1 C25 C26 115.3(4)
C24 C25 C26 122.6(4)
N4 N3 C29 114.2(4)
N3 N4 C31 116.1(5)
C32 C31 C36 120.0(5)
C32 C31 N4 127.3(5)
C36 C31 N4 112.7(5)
C33 C32 C31 118.3(5)
C33 C32 C37 118.1(5)
C31 C32 C37 123.6(5)
C34 C33 C32 122.2(5)
C34 C33 H33 118.9
C32 C33 H33 118.9
C35 C34 C33 118.5(5)
C35 C34 C38 121.8(5)
C33 C34 C38 119.7(5)
C34 C35 C36 121.8(5)
C34 C35 H35 119.1
C36 C35 H35 119.1
C35 C36 C31 119.1(5)
C35 C36 C39 119.8(5)
C31 C36 C39 121.1(5)
C32 C37 H37A 109.5
C32 C37 H37C 109.5
H37A C37 H37C 109.5
C32 C37 H37B 109.5
H37A C37 H37B 109.5
H37C C37 H37B 109.5
C34 C38 H38C 109.5
C34 C38 H38A 109.5
H38C C38 H38A 109.5
C34 C38 H38B 109.5
H38C C38 H38B 109.5
H38A C38 H38B 109.5
C36 C39 H39A 109.5
C36 C39 H39B 109.5
H39A C39 H39B 109.5
C36 C39 H39C 109.5
H39A C39 H39C 109.5
H39B C39 H39C 109.5
C11 N2 C15 116.9(4)
C11 N2 Re1 120.3(3)
C15 N2 Re1 122.7(3)
C21 N1 C25 119.2(4)
C21 N1 Re1 128.2(3)
C25 N1 Re1 112.0(3)
C26 O4 Re1 114.7(3)
C2 Re1 C1 88.3(2)
C2 Re1 C3 90.2(2)
C1 Re1 C3 87.5(2)
C2 Re1 O4 173.00(17)
C1 Re1 O4 97.13(16)
C3 Re1 O4 94.50(17)
C2 Re1 N1 97.37(17)
C1 Re1 N1 172.29(17)
C3 Re1 N1 97.73(18)
O4 Re1 N1 76.85(14)
C2 Re1 N2 93.34(17)
C1 Re1 N2 92.74(17)
C3 Re1 N2 176.50(18)
O4 Re1 N2 82.00(13)
N1 Re1 N2 81.73(14)

loop_
_geom_bond_atom_site_label_1
_geom_bond_atom_site_label_2
_geom_bond_distance
C1 O1 1.145(6)
C1 Re1 1.913(5)
C2 O2 1.151(6)
C2 Re1 1.909(5)
C3 O3 1.153(6)
C3 Re1 1.924(5)
C15 N2 1.352(6)
C15 C14 1.372(7)
C15 H15 0.95
C14 C13 1.387(7)
C14 H14 0.95
C13 C12 1.383(7)
C13 H13 0.95
C12 C11 1.384(7)
C12 H12 0.95
C11 N2 1.347(6)
C11 H11 0.95
C21 N1 1.322(6)
C21 C22 1.401(7)
C21 H21 0.95
C22 C23 1.366(7)
C22 H22 0.95
C23 C24 1.425(7)
C23 H23 0.95
C24 C29 1.410(7)
C24 C25 1.412(7)
C29 C28 1.386(7)
C29 N3 1.412(7)
C28 C27 1.395(7)
C28 H28 0.95
C27 C26 1.409(7)
C27 H27 0.95
C26 O4 1.303(6)
C26 C25 1.428(7)
C25 N1 1.384(6)
N3 N4 1.256(6)
N4 C31 1.428(7)
C31 C32 1.406(8)
C31 C36 1.412(7)
C32 C33 1.392(8)
C32 C37 1.509(8)
C33 C34 1.388(8)
C33 H33 0.95
C34 C35 1.378(8)
C34 C38 1.509(8)
C35 C36 1.386(7)
C35 H35 0.95
C36 C39 1.508(8)
C37 H37A 0.98
C37 H37C 0.98
C37 H37B 0.98
C38 H38C 0.98
C38 H38A 0.98
C38 H38B 0.98
C39 H39A 0.98
C39 H39B 0.98
C39 H39C 0.98
N2 Re1 2.217(4)
N1 Re1 2.179(4)
O4 Re1 2.121(3)

loop_
_geom_hbond_atom_site_label_D
_geom_hbond_atom_site_label_H
_geom_hbond_atom_site_label_A
_geom_hbond_site_symmetry_A
_geom_hbond_distance_DH
_geom_hbond_distance_HA
_geom_hbond_distance_DA
_geom_hbond_angle_DHA
C14 H14 O4 1_565 0.95 2.48 3.205(6) 133
C12 H12 O1 3_656 0.95 2.49 3.139(6) 126

loop_
_geom_torsion_atom_site_label_1
_geom_torsion_atom_site_label_2
_geom_torsion_atom_site_label_3
_geom_torsion_atom_site_label_4
_geom_torsion
N2 C15 C14 C13 1.7(7)
C15 C14 C13 C12 -0.3(7)
C14 C13 C12 C11 -1.1(7)
C13 C12 C11 N2 1.2(7)
N1 C21 C22 C23 0.8(8)
C21 C22 C23 C24 -1.8(8)
C22 C23 C24 C29 -178.1(5)
C22 C23 C24 C25 1.2(7)
C25 C24 C29 C28 -1.6(7)
C23 C24 C29 C28 177.8(5)
C25 C24 C29 N3 177.9(4)
C23 C24 C29 N3 -2.8(7)
C24 C29 C28 C27 0.9(8)
N3 C29 C28 C27 -178.5(5)
C29 C28 C27 C26 1.6(8)
C28 C27 C26 O4 177.4(4)
C28 C27 C26 C25 -3.3(7)
C29 C24 C25 N1 179.6(4)
C23 C24 C25 N1 0.2(7)
C29 C24 C25 C26 -0.2(7)
C23 C24 C25 C26 -179.6(4)
O4 C26 C25 N1 2.2(6)
C27 C26 C25 N1 -177.2(4)
O4 C26 C25 C24 -178.0(4)
C27 C26 C25 C24 2.7(7)
C28 C29 N3 N4 9.9(7)
C24 C29 N3 N4 -169.5(4)
C29 N3 N4 C31 -178.8(4)
N3 N4 C31 C32 -9.5(8)
N3 N4 C31 C36 171.8(5)
C36 C31 C32 C33 -2.1(8)
N4 C31 C32 C33 179.3(5)
C36 C31 C32 C37 177.0(6)
N4 C31 C32 C37 -1.6(9)
C31 C32 C33 C34 0.9(9)
C37 C32 C33 C34 -178.3(6)
C32 C33 C34 C35 1.1(9)
C32 C33 C34 C38 -177.6(5)
C33 C34 C35 C36 -2.0(8)
C38 C34 C35 C36 176.7(5)
C34 C35 C36 C31 0.8(8)
C34 C35 C36 C39 -179.5(5)
C32 C31 C36 C35 1.2(8)
N4 C31 C36 C35 -180.0(5)
C32 C31 C36 C39 -178.5(5)
N4 C31 C36 C39 0.3(7)
C12 C11 N2 C15 0.2(7)
C12 C11 N2 Re1 -175.7(4)
C14 C15 N2 C11 -1.7(7)
C14 C15 N2 Re1 174.2(3)
C22 C21 N1 C25 0.6(7)
C22 C21 N1 Re1 -169.6(4)
C24 C25 N1 C21 -1.1(7)
C26 C25 N1 C21 178.7(4)
C24 C25 N1 Re1 170.6(4)
C26 C25 N1 Re1 -9.6(5)
C27 C26 O4 Re1 -173.9(4)
C25 C26 O4 Re1 6.8(5)
O2 C2 Re1 C1 -114(17)
O2 C2 Re1 C3 159(17)
O2 C2 Re1 O4 27(17)
O2 C2 Re1 N1 61(17)
O2 C2 Re1 N2 -21(17)
O1 C1 Re1 C2 -8E1(4)
O1 C1 Re1 C3 1E1(4)
O1 C1 Re1 O4 10E1(4)
O1 C1 Re1 N1 14E1(4)
O1 C1 Re1 N2 -18E1(10)
O3 C3 Re1 C2 94(8)
O3 C3 Re1 C1 6(8)
O3 C3 Re1 O4 -91(8)
O3 C3 Re1 N1 -168(8)
O3 C3 Re1 N2 -87(9)
C26 O4 Re1 C2 25.8(15)
C26 O4 Re1 C1 166.2(3)
C26 O4 Re1 C3 -105.8(3)
C26 O4 Re1 N1 -8.9(3)
C26 O4 Re1 N2 74.4(3)
C21 N1 Re1 C2 4.5(4)
C25 N1 Re1 C2 -166.2(3)
C21 N1 Re1 C1 141.4(12)
C25 N1 Re1 C1 -29.4(15)
C21 N1 Re1 C3 -86.6(4)
C25 N1 Re1 C3 102.6(3)
C21 N1 Re1 O4 -179.5(4)
C25 N1 Re1 O4 9.7(3)
C21 N1 Re1 N2 96.9(4)
C25 N1 Re1 N2 -73.9(3)
C11 N2 Re1 C2 -130.1(4)
C15 N2 Re1 C2 54.2(4)
C11 N2 Re1 C1 -41.6(4)
C15 N2 Re1 C1 142.7(4)
C11 N2 Re1 C3 52(3)
C15 N2 Re1 C3 -124(3)
C11 N2 Re1 O4 55.2(3)
C15 N2 Re1 O4 -120.5(4)
C11 N2 Re1 N1 133.0(3)
C15 N2 Re1 N1 -42.7(3)
